data_1543869
loop_
_publ_author_name
'G\"orbitz, Carl Henrik'
'Karen, Pavel'
'Du\<sek, Michal'
'Pet\<r\'i\<cek, V\'aclav'

_publ_section_title
;
 An exceptional series of phase transitions in hydrophobic amino acids
 with linear side chains
;
_journal_issue 5
_journal_name_full IUCrJ
_journal_page_first
;
;
_journal_paper_doi 10.1107/S2052252516010472
_journal_volume 3
_journal_year 2016
_chemical_absolute_configuration rm
_chemical_formula_moiety 'C6 H13 N O2'
_chemical_formula_sum 'C6 H13 N O2'
_chemical_formula_weight 131.17
_chemical_name_common L-norleucine
_chemical_name_systematic
;
 S-2-aminohexanoic acid
;
_space_group_crystal_system monoclinic
_space_group_IT_number 5
_space_group_name_Hall 'C 2y'
_space_group_name_H-M_alt 'C 1 2 1'
_symmetry_space_group_name_Hall 'C 2y'
_symmetry_space_group_name_H-M 'C 1 2 1'
_atom_sites_solution_hydrogens geom
_atom_sites_solution_primary direct
_atom_sites_solution_secondary difmap
_audit_creation_method SHELXL-2013
_cell_angle_alpha 90
_cell_angle_beta 93.695(5)
_cell_angle_gamma 90
_cell_formula_units_Z 4
_cell_length_a 9.5633(15)
_cell_length_b 5.2287(9)
_cell_length_c 15.674(3)
_cell_measurement_reflns_used 1633
_cell_measurement_temperature 330(2)
_cell_measurement_theta_max 21.06
_cell_measurement_theta_min 2.60
_cell_volume 782.1(2)
_computing_cell_refinement 'APEX2 (Bruker, 2014)'
_computing_data_collection 'APEX2 (Bruker, 2014)'
_computing_data_reduction 'APEX2 (Bruker, 2014)'
_computing_molecular_graphics 'MERCURY (Macrae et al., 2008)'
_computing_publication_material 'SHELXL (Sheldrick, 2015b)'
_computing_structure_refinement 'SHELXL (Sheldrick, 2015b)'
_computing_structure_solution 'SHELXT (Sheldrick, 2015a)'
_diffrn_ambient_temperature 330(2)
_diffrn_detector_area_resol_mean 8.3
_diffrn_measured_fraction_theta_full 0.970
_diffrn_measured_fraction_theta_max 1.000
_diffrn_measurement_device_type 'Bruker D8 Vantage single crystal CCD'
_diffrn_measurement_method 'Sets of exposures each taken over 0.5\% \w rotation'
_diffrn_radiation_monochromator graphite
_diffrn_radiation_type MoK\a
_diffrn_radiation_wavelength 0.71073
_diffrn_reflns_av_R_equivalents 0.0386
_diffrn_reflns_av_unetI/netI 0.0468
_diffrn_reflns_Laue_measured_fraction_full 0.970
_diffrn_reflns_Laue_measured_fraction_max 1.000
_diffrn_reflns_limit_h_max 11
_diffrn_reflns_limit_h_min -10
_diffrn_reflns_limit_k_max 6
_diffrn_reflns_limit_k_min -6
_diffrn_reflns_limit_l_max 18
_diffrn_reflns_limit_l_min -18
_diffrn_reflns_number 4947
_diffrn_reflns_point_group_measured_fraction_full 0.970
_diffrn_reflns_point_group_measured_fraction_max 1.001
_diffrn_reflns_theta_full 25.242
_diffrn_reflns_theta_max 25.016
_diffrn_reflns_theta_min 2.604
_exptl_absorpt_coefficient_mu 0.083
_exptl_absorpt_correction_T_max 1.000
_exptl_absorpt_correction_T_min 0.944
_exptl_absorpt_correction_type multi-scan
_exptl_absorpt_process_details 'SADABS (Bruker, 2014)'
_exptl_crystal_colour colourless
_exptl_crystal_density_diffrn 1.114
_exptl_crystal_density_method 'not measured'
_exptl_crystal_description plate
_exptl_crystal_F_000 288
_exptl_crystal_size_max 0.68
_exptl_crystal_size_mid 0.58
_exptl_crystal_size_min 0.16
_refine_diff_density_max 0.110
_refine_diff_density_min -0.144
_refine_diff_density_rms 0.035
_refine_ls_extinction_method none
_refine_ls_goodness_of_fit_ref 1.100
_refine_ls_hydrogen_treatment constr
_refine_ls_matrix_type full
_refine_ls_number_parameters 114
_refine_ls_number_reflns 1389
_refine_ls_number_restraints 284
_refine_ls_restrained_S_all 1.071
_refine_ls_R_factor_all 0.0911
_refine_ls_R_factor_gt 0.0510
_refine_ls_shift/su_max 0.000
_refine_ls_shift/su_mean 0.000
_refine_ls_structure_factor_coef Fsqd
_refine_ls_weighting_details
;
 w=1/[\s^2^(Fo^2^)+(0.0684P)^2^+0.0027P]
 where P=(Fo^2^+2Fc^2^)/3
;
_refine_ls_weighting_scheme calc
_refine_ls_wR_factor_gt 0.1148
_refine_ls_wR_factor_ref 0.1294
_reflns_Friedel_coverage 0.788
_reflns_Friedel_fraction_full 0.970
_reflns_Friedel_fraction_max 1.002
_reflns_number_gt 929
_reflns_number_total 1389
_reflns_threshold_expression 'I > 2\s(I)'
_cod_data_source_file ed5010.cif
_cod_data_source_block Nle330
_cod_database_code 1543869
_shelx_space_group_comment
;
The symmetry employed for this shelxl refinement is uniquely defined
by the following loop, which should always be used as a source of
symmetry information in preference to the above space-group names.
They are only intended as comments.
;
_shelxl_version_number 2013-2

loop_
_space_group_symop_operation_xyz
'x, y, z'
'-x, y, -z'
'x+1/2, y+1/2, z'
'-x+1/2, y+1/2, -z'

loop_
_atom_site_label
_atom_site_type_symbol
_atom_site_fract_x
_atom_site_fract_y
_atom_site_fract_z
_atom_site_U_iso_or_equiv
_atom_site_adp_type
_atom_site_occupancy
_atom_site_site_symmetry_order
_atom_site_calc_flag
_atom_site_refinement_flags_posn
_atom_site_refinement_flags_adp
_atom_site_refinement_flags_occupancy
_atom_site_disorder_assembly
_atom_site_disorder_group
O11 O 0.3808(11) 0.233(2) 0.9193(11) 0.055(2) Uani 0.785(13) 1 d D U P A 1
O21 O 0.4500(7) 0.6111(18) 0.8747(5) 0.0706(19) Uani 0.785(13) 1 d D U P A 1
N11 N 0.6283(13) 0.019(3) 0.9182(6) 0.0557(18) Uani 0.785(13) 1 d D U P A 1
H1 H 0.6138 0.0423 0.9732 0.084 Uiso 0.785(13) 1 calc R U P A 1
H2 H 0.7148 -0.0396 0.9134 0.084 Uiso 0.785(13) 1 calc R U P A 1
H3 H 0.5668 -0.0945 0.8959 0.084 Uiso 0.785(13) 1 calc R U P A 1
C11 C 0.4692(8) 0.382(2) 0.8903(5) 0.0515(10) Uani 0.785(13) 1 d D U P A 1
C21 C 0.6108(8) 0.262(2) 0.8725(5) 0.0574(11) Uani 0.785(13) 1 d D U P A 1
H21 H 0.6863 0.3788 0.8920 0.069 Uiso 0.785(13) 1 calc R U P A 1
C31 C 0.6202(8) 0.2088(16) 0.7772(4) 0.083(2) Uani 0.785(13) 1 d D U P A 1
H31 H 0.7013 0.1015 0.7698 0.099 Uiso 0.785(13) 1 calc R U P A 1
H32 H 0.5378 0.1132 0.7567 0.099 Uiso 0.785(13) 1 calc R U P A 1
C41 C 0.6309(13) 0.435(2) 0.7248(5) 0.139(4) Uani 0.785(13) 1 d D U P A 1
H41 H 0.7095 0.5368 0.7473 0.166 Uiso 0.785(13) 1 calc R U P A 1
H42 H 0.5466 0.5362 0.7283 0.166 Uiso 0.785(13) 1 calc R U P A 1
C51 C 0.6510(18) 0.371(3) 0.6292(6) 0.204(6) Uani 0.785(13) 1 d D U P A 1
H51 H 0.7297 0.2560 0.6249 0.245 Uiso 0.785(13) 1 calc R U P A 1
H52 H 0.5676 0.2889 0.6036 0.245 Uiso 0.785(13) 1 calc R U P A 1
C61 C 0.677(3) 0.613(4) 0.5847(8) 0.350(12) Uani 0.785(13) 1 d D U P A 1
H61 H 0.6899 0.5782 0.5256 0.526 Uiso 0.785(13) 1 calc R U P A 1
H62 H 0.7598 0.6922 0.6104 0.526 Uiso 0.785(13) 1 calc R U P A 1
H63 H 0.5984 0.7248 0.5891 0.526 Uiso 0.785(13) 1 calc R U P A 1
O12 O 0.371(4) 0.234(8) 0.906(5) 0.055(2) Uani 0.215(13) 1 d D U P A 2
O22 O 0.473(3) 0.613(6) 0.904(2) 0.0706(19) Uani 0.215(13) 1 d D U P A 2
N12 N 0.645(5) 0.038(9) 0.926(2) 0.0557(18) Uani 0.215(13) 1 d D U P A 2
H4 H 0.6335 0.0892 0.9796 0.084 Uiso 0.215(13) 1 calc R U P A 2
H5 H 0.7345 -0.0033 0.9214 0.084 Uiso 0.215(13) 1 calc R U P A 2
H6 H 0.5912 -0.0970 0.9141 0.084 Uiso 0.215(13) 1 calc R U P A 2
C12 C 0.473(3) 0.379(6) 0.8945(17) 0.0515(10) Uani 0.215(13) 1 d D U P A 2
C22 C 0.606(3) 0.247(6) 0.8668(15) 0.0574(11) Uani 0.215(13) 1 d D U P A 2
H22 H 0.6828 0.3711 0.8669 0.069 Uiso 0.215(13) 1 calc R U P A 2
C32 C 0.582(4) 0.130(5) 0.7776(17) 0.083(2) Uani 0.215(13) 1 d D U P A 2
H33 H 0.6596 0.0168 0.7678 0.099 Uiso 0.215(13) 1 calc R U P A 2
H34 H 0.4976 0.0276 0.7762 0.099 Uiso 0.215(13) 1 calc R U P A 2
C42 C 0.569(3) 0.313(7) 0.7086(19) 0.151(12) Uiso 0.215(13) 1 d D U P A 2
H43 H 0.5071 0.4504 0.7242 0.182 Uiso 0.215(13) 1 calc R U P A 2
H44 H 0.5261 0.2300 0.6581 0.182 Uiso 0.215(13) 1 calc R U P A 2
C52 C 0.712(4) 0.430(7) 0.687(3) 0.187(15) Uiso 0.215(13) 1 d D U P A 2
H53 H 0.7001 0.6066 0.6690 0.225 Uiso 0.215(13) 1 calc R U P A 2
H54 H 0.7779 0.4245 0.7364 0.225 Uiso 0.215(13) 1 calc R U P A 2
C62 C 0.766(6) 0.278(13) 0.617(4) 0.30(3) Uiso 0.215(13) 1 d D U P A 2
H64 H 0.8595 0.3336 0.6068 0.447 Uiso 0.215(13) 1 calc R U P A 2
H65 H 0.7066 0.3016 0.5658 0.447 Uiso 0.215(13) 1 calc R U P A 2
H66 H 0.7679 0.1007 0.6324 0.447 Uiso 0.215(13) 1 calc R U P A 2

loop_
_atom_site_aniso_label
_atom_site_aniso_U_11
_atom_site_aniso_U_22
_atom_site_aniso_U_33
_atom_site_aniso_U_23
_atom_site_aniso_U_13
_atom_site_aniso_U_12
O11 0.0262(19) 0.0477(14) 0.091(6) 0.004(2) 0.010(3) 0.0074(14)
O21 0.041(3) 0.0432(16) 0.126(6) 0.012(3) -0.009(3) 0.0076(19)
N11 0.026(3) 0.052(3) 0.089(3) -0.015(2) 0.003(2) 0.013(3)
C11 0.028(2) 0.048(2) 0.078(3) 0.000(2) 0.0006(18) 0.0057(16)
C21 0.0284(17) 0.057(3) 0.088(3) -0.006(2) 0.0120(17) -0.0023(18)
C31 0.072(5) 0.087(5) 0.093(3) -0.001(4) 0.034(3) 0.001(4)
C41 0.166(8) 0.144(8) 0.111(5) 0.008(5) 0.048(5) -0.003(7)
C51 0.305(16) 0.225(12) 0.086(6) 0.026(7) 0.054(7) 0.033(11)
C61 0.57(3) 0.307(18) 0.189(13) 0.074(14) 0.141(18) -0.03(2)
O12 0.0262(19) 0.0477(14) 0.091(6) 0.004(2) 0.010(3) 0.0074(14)
O22 0.041(3) 0.0432(16) 0.126(6) 0.012(3) -0.009(3) 0.0076(19)
N12 0.026(3) 0.052(3) 0.089(3) -0.015(2) 0.003(2) 0.013(3)
C12 0.028(2) 0.048(2) 0.078(3) 0.000(2) 0.0006(18) 0.0057(16)
C22 0.0284(17) 0.057(3) 0.088(3) -0.006(2) 0.0120(17) -0.0023(18)
C32 0.072(5) 0.087(5) 0.093(3) -0.001(4) 0.034(3) 0.001(4)

loop_
_atom_type_symbol
_atom_type_description
_atom_type_scat_dispersion_real
_atom_type_scat_dispersion_imag
_atom_type_scat_source
C C 0.0033 0.0016 'International Tables Vol C Tables 4.2.6.8 and 6.1.1.4'
H H 0.0000 0.0000 'International Tables Vol C Tables 4.2.6.8 and 6.1.1.4'
N N 0.0061 0.0033 'International Tables Vol C Tables 4.2.6.8 and 6.1.1.4'
O O 0.0106 0.0060 'International Tables Vol C Tables 4.2.6.8 and 6.1.1.4'

loop_
_geom_angle_atom_site_label_1
_geom_angle_atom_site_label_2
_geom_angle_atom_site_label_3
_geom_angle
C21 N11 H1 109.5
C21 N11 H2 109.5
H1 N11 H2 109.5
C21 N11 H3 109.5
H1 N11 H3 109.5
H2 N11 H3 109.5
O21 C11 O11 125.3(4)
O21 C11 C21 118.9(4)
O11 C11 C21 115.9(4)
N11 C21 C31 108.0(4)
N11 C21 C11 109.9(3)
C31 C21 C11 111.1(4)
N11 C21 H21 109.3
C31 C21 H21 109.3
C11 C21 H21 109.3
C41 C31 C21 114.7(6)
C41 C31 H31 108.6
C21 C31 H31 108.6
C41 C31 H32 108.6
C21 C31 H32 108.6
H31 C31 H32 107.6
C31 C41 C51 112.9(8)
C31 C41 H41 109.0
C51 C41 H41 109.0
C31 C41 H42 109.0
C51 C41 H42 109.0
H41 C41 H42 107.8
C61 C51 C41 108.0(10)
C61 C51 H51 110.1
C41 C51 H51 110.1
C61 C51 H52 110.1
C41 C51 H52 110.1
H51 C51 H52 108.4
C51 C61 H61 109.5
C51 C61 H62 109.5
H61 C61 H62 109.5
C51 C61 H63 109.5
H61 C61 H63 109.5
H62 C61 H63 109.5
C22 N12 H4 109.5
C22 N12 H5 109.5
H4 N12 H5 109.5
C22 N12 H6 109.5
H4 N12 H6 109.5
H5 N12 H6 109.5
O22 C12 O12 125.4(7)
O22 C12 C22 119.0(7)
O12 C12 C22 115.6(6)
N12 C22 C32 107.7(7)
N12 C22 C12 109.6(6)
C32 C22 C12 111.1(7)
N12 C22 H22 109.5
C32 C22 H22 109.5
C12 C22 H22 109.5
C42 C32 C22 115.0(9)
C42 C32 H33 108.5
C22 C32 H33 108.5
C42 C32 H34 108.5
C22 C32 H34 108.5
H33 C32 H34 107.5
C32 C42 C52 112.9(10)
C32 C42 H43 109.0
C52 C42 H43 109.0
C32 C42 H44 109.0
C52 C42 H44 109.0
H43 C42 H44 107.8
C62 C52 C42 108.0(11)
C62 C52 H53 110.1
C42 C52 H53 110.1
C62 C52 H54 110.1
C42 C52 H54 110.1
H53 C52 H54 108.4
C52 C62 H64 109.5
C52 C62 H65 109.5
H64 C62 H65 109.5
C52 C62 H66 109.5
H64 C62 H66 109.5
H65 C62 H66 109.5

loop_
_geom_bond_atom_site_label_1
_geom_bond_atom_site_label_2
_geom_bond_distance
O11 C11 1.255(5)
O21 C11 1.234(5)
N11 C21 1.464(6)
N11 H1 0.8900
N11 H2 0.8900
N11 H3 0.8900
C11 C21 1.534(5)
C21 C31 1.528(7)
C21 H21 0.9800
C31 C41 1.445(10)
C31 H31 0.9700
C31 H32 0.9700
C41 C51 1.558(11)
C41 H41 0.9700
C41 H42 0.9700
C51 C61 1.471(18)
C51 H51 0.9700
C51 H52 0.9700
C61 H61 0.9600
C61 H62 0.9600
C61 H63 0.9600
O12 C12 1.256(6)
O22 C12 1.233(6)
N12 C22 1.466(7)
N12 H4 0.8900
N12 H5 0.8900
N12 H6 0.8900
C12 C22 1.535(6)
C22 C32 1.528(9)
C22 H22 0.9800
C32 C42 1.443(11)
C32 H33 0.9700
C32 H34 0.9700
C42 C52 1.560(13)
C42 H43 0.9700
C42 H44 0.9700
C52 C62 1.470(19)
C52 H53 0.9700
C52 H54 0.9700
C62 H64 0.9600
C62 H65 0.9600
C62 H66 0.9600

loop_
_geom_hbond_atom_site_label_D
_geom_hbond_atom_site_label_H
_geom_hbond_atom_site_label_A
_geom_hbond_distance_DH
_geom_hbond_distance_HA
_geom_hbond_distance_DA
_geom_hbond_angle_DHA
_geom_hbond_site_symmetry_A
N11 H1 O11 0.89 1.96 2.790(16) 155.1 2_657
N11 H2 O11 0.89 1.98 2.837(6) 161.6 3_545
N11 H2 O21 0.89 2.50 3.231(15) 140.4 3_545
N11 H3 O21 0.89 1.92 2.786(13) 164.6 1_545
C21 H21 O11 0.98 2.64 3.610(10) 170.2 3

loop_
_geom_torsion_atom_site_label_1
_geom_torsion_atom_site_label_2
_geom_torsion_atom_site_label_3
_geom_torsion_atom_site_label_4
_geom_torsion
O21 C11 C21 N11 162.8(8)
O11 C11 C21 N11 -17.9(8)
O21 C11 C21 C31 -77.7(8)
O11 C11 C21 C31 101.6(8)
N11 C21 C31 C41 -169.1(8)
C11 C21 C31 C41 70.3(8)
C21 C31 C41 C51 175.9(11)
C31 C41 C51 C61 -173.4(14)
O22 C12 C22 N12 128(3)
O12 C12 C22 N12 -53(3)
O22 C12 C22 C32 -114(3)
O12 C12 C22 C32 66(3)
N12 C22 C32 C42 -169(3)
C12 C22 C32 C42 71(3)
C22 C32 C42 C52 76(3)
C32 C42 C52 C62 94(5)
